data_7024877
loop_
_publ_author_name
'Lopez, Nazario'
'Zhao, Hanhua'
'Prosvirin, Andrey V.'
'Wernsdorfer, Wolfgang'
'Dunbar, Kim R.'

_publ_section_title
;
 A homologous heterospin series of mononuclear lanthanide/TCNQF(4) organic
 radical complexes.
;
_journal_issue 18
_journal_name_full 'Dalton transactions (Cambridge, England : 2003)'
_journal_page_first 4341
_journal_page_last 4352
_journal_paper_doi 10.1039/b922219g
_journal_volume 39
_journal_year 2010
_chemical_formula_sum 'C36 H20 F12 N12 Nd O10'
_chemical_formula_weight 1152.88
_chemical_name_common
;Neodymium(iii) 2,3,5,6-Tetrafluoro-7,7,8,8-
Tetracyanoquinodimethane'
;
_chemical_name_systematic
;Neodymium(III)
2,3,5,6-Tetrafluoro-7,7,8,8-Tetracyanoquinodimethane'
;
_space_group_IT_number 14
_symmetry_cell_setting monoclinic
_symmetry_space_group_name_Hall '-P 2yn'
_symmetry_space_group_name_H-M 'P 1 21/n 1'
_atom_sites_solution_hydrogens geom
_atom_sites_solution_primary direct
_atom_sites_solution_secondary difmap
_audit_creation_method SHELXL-97
_cell_angle_alpha 90.00
_cell_angle_beta 96.83(2)
_cell_angle_gamma 90.00
_cell_formula_units_Z 4
_cell_length_a 13.552(7)
_cell_length_b 17.434(11)
_cell_length_c 18.296(11)
_cell_measurement_temperature 383(2)
_cell_volume 4292(4)
_computing_structure_refinement 'SHELXL-97 (Sheldrick, 1997)'
_computing_structure_solution 'SHELXS-97 (Sheldrick, 1990)'
_diffrn_ambient_temperature 383(2)
_diffrn_measured_fraction_theta_full 0.957
_diffrn_measured_fraction_theta_max 0.957
_diffrn_radiation_monochromator graphite
_diffrn_radiation_source 'fine-focus sealed tube'
_diffrn_radiation_type MoK\a
_diffrn_radiation_wavelength 0.71073
_diffrn_reflns_av_R_equivalents 0.0633
_diffrn_reflns_av_sigmaI/netI 0.0708
_diffrn_reflns_limit_h_max 15
_diffrn_reflns_limit_h_min -17
_diffrn_reflns_limit_k_max 23
_diffrn_reflns_limit_k_min -22
_diffrn_reflns_limit_l_max 23
_diffrn_reflns_limit_l_min -23
_diffrn_reflns_number 40335
_diffrn_reflns_theta_full 28.39
_diffrn_reflns_theta_max 28.39
_diffrn_reflns_theta_min 1.62
_exptl_absorpt_coefficient_mu 1.333
_exptl_absorpt_correction_T_max 0.8251
_exptl_absorpt_correction_T_min 0.6793
_exptl_absorpt_correction_type multi-scan
_exptl_absorpt_process_details 'SADABS, 1996'
_exptl_crystal_density_diffrn 1.784
_exptl_crystal_density_method 'not measured'
_exptl_crystal_F_000 2272
_exptl_crystal_size_max 0.35
_exptl_crystal_size_mid 0.25
_exptl_crystal_size_min 0.15
_refine_diff_density_max 5.281
_refine_diff_density_min -2.214
_refine_diff_density_rms 0.167
_refine_ls_extinction_method none
_refine_ls_goodness_of_fit_ref 1.092
_refine_ls_hydrogen_treatment mixed
_refine_ls_matrix_type full
_refine_ls_number_parameters 687
_refine_ls_number_reflns 10301
_refine_ls_number_restraints 0
_refine_ls_restrained_S_all 1.092
_refine_ls_R_factor_all 0.0838
_refine_ls_R_factor_gt 0.0662
_refine_ls_shift/su_max 15.000
_refine_ls_shift/su_mean 0.036
_refine_ls_structure_factor_coef Fsqd
_refine_ls_weighting_details 'calc w=1/[\s^2^(Fo^2^)+(0.0456P)^2^+33.3924P] where P=(Fo^2^+2Fc^2^)/3'
_refine_ls_weighting_scheme calc
_refine_ls_wR_factor_gt 0.1427
_refine_ls_wR_factor_ref 0.1507
_reflns_number_gt 8402
_reflns_number_total 10301
_reflns_threshold_expression >2sigma(I)
_cod_data_source_file b922219g.txt
_cod_data_source_block g:\nazari~1\nazari~1\crysta~1\nl084n~1\ndtcnqf4
_cod_original_sg_symbol_H-M P21/n
_cod_database_code 7024877

loop_
_symmetry_equiv_pos_as_xyz
'x, y, z'
'-x+1/2, y+1/2, -z+1/2'
'-x, -y, -z'
'x-1/2, -y-1/2, z-1/2'

loop_
_atom_site_label
_atom_site_type_symbol
_atom_site_fract_x
_atom_site_fract_y
_atom_site_fract_z
_atom_site_U_iso_or_equiv
_atom_site_adp_type
_atom_site_occupancy
_atom_site_symmetry_multiplicity
_atom_site_calc_flag
Nd1 Nd 0.23791(2) 0.524222(15) 0.088870(15) 0.01286(9) Uani 1 1 d
F1 F 0.5549(3) 0.4001(2) 0.15452(19) 0.0234(7) Uani 1 1 d
F2 F 0.5563(3) 0.23531(18) 0.36095(18) 0.0225(7) Uani 1 1 d
F3 F 0.7472(3) 0.3935(2) 0.1658(2) 0.0298(8) Uani 1 1 d
F4 F 0.7504(3) 0.22571(19) 0.3698(2) 0.0276(8) Uani 1 1 d
F5 F 0.2827(3) 0.46449(17) 0.34470(18) 0.0241(8) Uani 1 1 d
F6 F 0.3822(3) 0.67919(18) 0.49484(18) 0.0214(7) Uani 1 1 d
F7 F 0.3314(3) 0.37318(18) 0.45613(19) 0.0249(8) Uani 1 1 d
F8 F 0.4375(3) 0.58676(18) 0.60506(18) 0.0228(7) Uani 1 1 d
F9 F 0.0389(3) 0.47452(19) 0.35988(18) 0.0260(8) Uani 1 1 d
F10 F 0.1713(3) 0.65025(18) 0.54342(19) 0.0229(7) Uani 1 1 d
F11 F 0.0799(3) 0.36112(18) 0.45165(19) 0.0248(8) Uani 1 1 d
F12 F 0.2138(3) 0.53703(18) 0.63452(18) 0.0228(7) Uani 1 1 d
O1 O 0.2282(4) 0.3947(2) 0.0207(2) 0.0271(10) Uani 1 1 d
O2 O 0.3515(4) 0.5250(3) -0.0078(3) 0.0386(12) Uani 1 1 d
O3 O 0.1247(4) 0.5308(3) -0.0241(3) 0.0288(11) Uani 1 1 d
O4 O 0.2550(4) 0.6610(2) 0.0629(3) 0.0277(10) Uani 1 1 d
O5 O 0.0788(3) 0.5850(3) 0.1107(3) 0.0223(9) Uani 1 1 d
O6 O 0.4084(4) 0.5698(3) 0.1383(3) 0.0313(11) Uani 1 1 d
O7 O 0.1371(3) 0.4346(3) 0.1492(3) 0.0244(10) Uani 1 1 d
N1 N 0.3424(4) 0.4233(3) 0.1684(3) 0.0209(10) Uani 1 1 d
N2 N 0.3290(4) 0.2545(3) 0.3344(3) 0.0281(12) Uani 1 1 d
N3 N 0.9654(4) 0.4033(4) 0.2079(4) 0.0459(17) Uani 1 1 d
N4 N 0.9750(5) 0.2125(4) 0.3550(4) 0.052(2) Uani 1 1 d
N5 N 0.2445(4) 0.5780(3) 0.2226(3) 0.0204(10) Uani 1 1 d
N6 N 0.3215(4) 0.7728(3) 0.3523(3) 0.0241(11) Uani 1 1 d
N7 N 0.4264(4) 0.2780(3) 0.5860(3) 0.0318(13) Uani 1 1 d
N8 N 0.4726(5) 0.4674(3) 0.7285(3) 0.0356(14) Uani 1 1 d
N9 N 0.0177(4) 0.6165(3) 0.2583(3) 0.0278(12) Uani 1 1 d
N10 N 0.1151(5) 0.7715(3) 0.4304(3) 0.0311(13) Uani 1 1 d
N11 N 0.1690(5) 0.2394(3) 0.5587(3) 0.0321(13) Uani 1 1 d
N12 N 0.2370(5) 0.3944(3) 0.7349(3) 0.0338(13) Uani 1 1 d
C1 C 0.3875(4) 0.3801(3) 0.2064(3) 0.0162(11) Uani 1 1 d
C2 C 0.3810(4) 0.2860(3) 0.3004(3) 0.0188(12) Uani 1 1 d
C3 C 0.4402(4) 0.3270(3) 0.2546(3) 0.0170(11) Uani 1 1 d
C4 C 0.5448(4) 0.3189(3) 0.2579(3) 0.0176(11) Uani 1 1 d
C5 C 0.6014(4) 0.3576(3) 0.2098(3) 0.0194(12) Uani 1 1 d
C6 C 0.6023(4) 0.2728(3) 0.3108(3) 0.0176(11) Uani 1 1 d
C7 C 0.7010(4) 0.3541(3) 0.2156(3) 0.0195(12) Uani 1 1 d
C8 C 0.7024(4) 0.2688(3) 0.3158(3) 0.0196(12) Uani 1 1 d
C9 C 0.7590(4) 0.3089(3) 0.2683(3) 0.0214(12) Uani 1 1 d
C10 C 0.8640(5) 0.3070(4) 0.2745(4) 0.0269(14) Uani 1 1 d
C11 C 0.9196(5) 0.3595(4) 0.2368(4) 0.0321(15) Uani 1 1 d
C12 C 0.9230(5) 0.2540(4) 0.3200(4) 0.0356(17) Uani 1 1 d
C13 C 0.2707(4) 0.5982(3) 0.2810(3) 0.0168(11) Uani 1 1 d
C14 C 0.3152(4) 0.7079(3) 0.3550(3) 0.0180(11) Uani 1 1 d
C15 C 0.3034(4) 0.6260(3) 0.3525(3) 0.0147(10) Uani 1 1 d
C16 C 0.3314(4) 0.5776(3) 0.4131(3) 0.0137(10) Uani 1 1 d
C17 C 0.3217(4) 0.4964(3) 0.4085(3) 0.0164(11) Uani 1 1 d
C18 C 0.3703(4) 0.6032(3) 0.4838(3) 0.0158(11) Uani 1 1 d
C19 C 0.3469(4) 0.4489(3) 0.4660(3) 0.0169(11) Uani 1 1 d
C20 C 0.3978(4) 0.5556(3) 0.5410(3) 0.0166(11) Uani 1 1 d
C21 C 0.3872(4) 0.4741(3) 0.5365(3) 0.0158(10) Uani 1 1 d
C22 C 0.4136(4) 0.4247(3) 0.5964(3) 0.0173(11) Uani 1 1 d
C23 C 0.4182(4) 0.3429(3) 0.5887(3) 0.0202(12) Uani 1 1 d
C24 C 0.4461(5) 0.4508(3) 0.6692(4) 0.0240(13) Uani 1 1 d
C25 C 0.0470(4) 0.6206(3) 0.3196(3) 0.0208(12) Uani 1 1 d
C26 C 0.1021(5) 0.7085(3) 0.4163(3) 0.0229(13) Uani 1 1 d
C27 C 0.0862(4) 0.6300(3) 0.3951(3) 0.0188(11) Uani 1 1 d
C28 C 0.1055(4) 0.5692(3) 0.4455(3) 0.0157(11) Uani 1 1 d
C29 C 0.0840(4) 0.4912(3) 0.4269(3) 0.0161(11) Uani 1 1 d
C30 C 0.1479(4) 0.5787(3) 0.5193(3) 0.0167(11) Uani 1 1 d
C31 C 0.1054(4) 0.4320(3) 0.4751(3) 0.0168(11) Uani 1 1 d
C32 C 0.1699(4) 0.5202(3) 0.5670(3) 0.0168(11) Uani 1 1 d
C33 C 0.1514(4) 0.4423(3) 0.5481(3) 0.0141(10) Uani 1 1 d
C34 C 0.1776(4) 0.3812(3) 0.5970(3) 0.0181(11) Uani 1 1 d
C35 C 0.1713(5) 0.3029(3) 0.5743(3) 0.0220(12) Uani 1 1 d
C36 C 0.2113(5) 0.3906(3) 0.6728(3) 0.0217(12) Uani 1 1 d
H1A H 0.268(5) 0.361(4) 0.031(4) 0.026 Uiso 1 1 d
H2A H 0.397(5) 0.567(4) -0.011(4) 0.017(16) Uiso 1 1 d
H3A H 0.133(6) 0.513(4) -0.053(4) 0.021 Uiso 1 1 d
H4A H 0.269(5) 0.683(4) 0.026(4) 0.021 Uiso 1 1 d
H5A H 0.051(5) 0.605(4) 0.085(4) 0.021 Uiso 1 1 d
H6A H 0.445(5) 0.551(4) 0.174(4) 0.022(18) Uiso 1 1 d
H7A H 0.143(8) 0.394(6) 0.145(6) 0.06(3) Uiso 1 1 d
H2B H 0.323(6) 0.569(4) -0.025(4) 0.024(19) Uiso 1 1 d
H3B H 0.068(7) 0.561(5) -0.036(5) 0.05(2) Uiso 1 1 d
H4B H 0.240(7) 0.696(6) 0.090(5) 0.061 Uiso 1 1 d
H5B H 0.077(7) 0.595(6) 0.150(6) 0.061 Uiso 1 1 d
H6B H 0.427(7) 0.612(6) 0.136(5) 0.06(3) Uiso 1 1 d
H7B H 0.073(12) 0.443(9) 0.162(8) 0.14(6) Uiso 1 1 d
O1S O 0.5253(5) 0.6115(4) 0.0110(4) 0.0549(16) Uiso 1 1 d
O2S O 0.1607(7) 0.4315(5) -0.1285(5) 0.088(2) Uiso 1 1 d
O3S O 0.0093(5) 0.3526(3) 0.0165(3) 0.0270(11) Uiso 1 1 d
H1WA H 0.493(4) 0.645(3) 0.022(3) 0.000(12) Uiso 1 1 d
H2WA H 0.239(4) 0.445(3) -0.118(3) 0.000(12) Uiso 1 1 d
H3WA H -0.020(4) 0.362(3) 0.038(3) 0.000(14) Uiso 1 1 d
H3WB H 0.063(9) 0.350(7) 0.018(6) 0.09(4) Uiso 1 1 d

loop_
_atom_site_aniso_label
_atom_site_aniso_U_11
_atom_site_aniso_U_22
_atom_site_aniso_U_33
_atom_site_aniso_U_23
_atom_site_aniso_U_13
_atom_site_aniso_U_12
Nd1 0.01681(15) 0.00902(13) 0.01210(14) -0.00009(11) -0.00090(10) -0.00065(11)
F1 0.0224(18) 0.0255(18) 0.0225(18) 0.0093(14) 0.0033(14) 0.0050(14)
F2 0.0292(19) 0.0169(16) 0.0202(17) 0.0037(13) -0.0019(14) 0.0012(14)
F3 0.0249(19) 0.030(2) 0.036(2) 0.0061(16) 0.0095(16) -0.0007(15)
F4 0.030(2) 0.0196(17) 0.030(2) 0.0003(15) -0.0115(16) 0.0065(14)
F5 0.043(2) 0.0110(15) 0.0158(17) -0.0043(12) -0.0050(15) -0.0020(14)
F6 0.0315(19) 0.0135(15) 0.0177(17) -0.0032(12) -0.0030(14) -0.0073(13)
F7 0.045(2) 0.0088(15) 0.0199(18) -0.0025(13) -0.0012(16) 0.0019(14)
F8 0.033(2) 0.0182(16) 0.0154(16) -0.0040(13) -0.0068(14) -0.0029(14)
F9 0.038(2) 0.0210(17) 0.0172(17) -0.0006(14) -0.0053(15) -0.0053(15)
F10 0.0315(19) 0.0121(15) 0.0248(18) -0.0037(13) 0.0013(15) -0.0012(13)
F11 0.037(2) 0.0126(15) 0.0234(18) -0.0033(13) -0.0016(15) -0.0079(14)
F12 0.034(2) 0.0169(16) 0.0169(17) -0.0056(13) -0.0017(14) -0.0007(14)
O1 0.040(3) 0.014(2) 0.027(2) -0.0014(17) 0.004(2) 0.0045(18)
O2 0.036(3) 0.046(3) 0.036(3) -0.002(3) 0.014(2) -0.015(3)
O3 0.035(3) 0.032(3) 0.018(2) -0.0103(19) -0.006(2) 0.010(2)
O4 0.043(3) 0.013(2) 0.029(3) 0.0018(18) 0.014(2) -0.0001(19)
O5 0.026(2) 0.021(2) 0.018(2) 0.0027(17) -0.0040(19) 0.0085(17)
O6 0.024(2) 0.037(3) 0.029(3) 0.015(2) -0.013(2) -0.017(2)
O7 0.022(2) 0.013(2) 0.039(3) 0.0046(18) 0.0074(19) 0.0017(17)
N1 0.016(2) 0.015(2) 0.031(3) 0.002(2) 0.001(2) -0.0004(18)
N2 0.035(3) 0.020(3) 0.030(3) 0.003(2) 0.009(2) 0.000(2)
N3 0.019(3) 0.057(4) 0.063(5) -0.012(4) 0.010(3) -0.004(3)
N4 0.040(4) 0.043(4) 0.069(5) -0.013(3) -0.019(4) 0.020(3)
N5 0.029(3) 0.015(2) 0.016(2) 0.0006(18) -0.003(2) 0.001(2)
N6 0.029(3) 0.019(3) 0.023(3) -0.001(2) -0.002(2) -0.001(2)
N7 0.037(3) 0.025(3) 0.031(3) 0.001(2) -0.003(3) 0.010(2)
N8 0.046(4) 0.034(3) 0.024(3) 0.005(2) -0.010(3) 0.000(3)
N9 0.033(3) 0.028(3) 0.022(3) 0.006(2) 0.003(2) 0.003(2)
N10 0.046(4) 0.015(3) 0.035(3) 0.005(2) 0.015(3) 0.002(2)
N11 0.054(4) 0.017(3) 0.027(3) 0.003(2) 0.010(3) 0.007(2)
N12 0.048(4) 0.034(3) 0.020(3) 0.006(2) 0.006(3) 0.008(3)
C1 0.013(3) 0.014(2) 0.022(3) -0.005(2) 0.006(2) -0.003(2)
C2 0.021(3) 0.011(2) 0.023(3) 0.000(2) -0.001(2) 0.003(2)
C3 0.021(3) 0.010(2) 0.019(3) 0.000(2) 0.000(2) 0.001(2)
C4 0.023(3) 0.011(2) 0.019(3) -0.003(2) 0.003(2) 0.000(2)
C5 0.022(3) 0.015(3) 0.021(3) -0.002(2) 0.000(2) 0.003(2)
C6 0.026(3) 0.008(2) 0.019(3) -0.004(2) 0.004(2) 0.000(2)
C7 0.024(3) 0.016(3) 0.019(3) 0.000(2) 0.004(2) 0.000(2)
C8 0.027(3) 0.009(2) 0.021(3) -0.003(2) -0.007(2) 0.005(2)
C9 0.020(3) 0.014(3) 0.029(3) -0.009(2) -0.002(2) 0.003(2)
C10 0.018(3) 0.025(3) 0.038(4) -0.008(3) 0.002(3) 0.005(2)
C11 0.016(3) 0.036(4) 0.044(4) -0.010(3) 0.003(3) 0.003(3)
C12 0.028(4) 0.027(3) 0.050(5) -0.014(3) -0.005(3) 0.004(3)
C13 0.019(3) 0.011(2) 0.020(3) 0.002(2) 0.001(2) 0.002(2)
C14 0.019(3) 0.017(3) 0.017(3) -0.002(2) -0.001(2) 0.000(2)
C15 0.018(3) 0.010(2) 0.015(3) -0.0010(19) 0.002(2) 0.001(2)
C16 0.014(3) 0.014(2) 0.013(3) -0.0024(19) 0.001(2) -0.0011(19)
C17 0.019(3) 0.014(2) 0.016(3) -0.004(2) 0.001(2) -0.001(2)
C18 0.015(3) 0.014(2) 0.018(3) -0.004(2) 0.001(2) -0.005(2)
C19 0.018(3) 0.013(2) 0.019(3) -0.005(2) 0.000(2) -0.001(2)
C20 0.015(3) 0.018(3) 0.017(3) -0.007(2) 0.000(2) -0.002(2)
C21 0.015(3) 0.015(2) 0.017(3) 0.001(2) 0.002(2) 0.001(2)
C22 0.016(3) 0.019(3) 0.017(3) 0.001(2) -0.001(2) 0.004(2)
C23 0.020(3) 0.021(3) 0.018(3) 0.000(2) -0.002(2) 0.005(2)
C24 0.024(3) 0.021(3) 0.026(3) 0.003(2) -0.003(3) 0.001(2)
C25 0.022(3) 0.015(3) 0.027(3) 0.007(2) 0.007(2) 0.005(2)
C26 0.029(3) 0.020(3) 0.022(3) 0.008(2) 0.010(2) 0.005(2)
C27 0.021(3) 0.014(3) 0.023(3) 0.003(2) 0.007(2) 0.002(2)
C28 0.015(3) 0.012(2) 0.022(3) -0.002(2) 0.009(2) -0.0004(19)
C29 0.013(3) 0.019(3) 0.016(3) -0.002(2) -0.001(2) -0.001(2)
C30 0.017(3) 0.014(2) 0.019(3) -0.008(2) 0.004(2) -0.003(2)
C31 0.018(3) 0.009(2) 0.022(3) -0.003(2) 0.001(2) -0.002(2)
C32 0.017(3) 0.017(3) 0.017(3) -0.004(2) 0.003(2) -0.001(2)
C33 0.016(3) 0.012(2) 0.015(3) 0.002(2) 0.005(2) 0.0014(19)
C34 0.022(3) 0.015(3) 0.018(3) 0.001(2) 0.003(2) 0.001(2)
C35 0.028(3) 0.024(3) 0.016(3) 0.006(2) 0.008(2) 0.003(2)
C36 0.033(3) 0.013(3) 0.020(3) 0.003(2) 0.007(3) 0.002(2)

loop_
_atom_type_symbol
_atom_type_description
_atom_type_scat_dispersion_real
_atom_type_scat_dispersion_imag
_atom_type_scat_source
C C 0.0033 0.0016 'International Tables Vol C Tables 4.2.6.8 and 6.1.1.4'
H H 0.0000 0.0000 'International Tables Vol C Tables 4.2.6.8 and 6.1.1.4'
N N 0.0061 0.0033 'International Tables Vol C Tables 4.2.6.8 and 6.1.1.4'
O O 0.0106 0.0060 'International Tables Vol C Tables 4.2.6.8 and 6.1.1.4'
F F 0.0171 0.0103 'International Tables Vol C Tables 4.2.6.8 and 6.1.1.4'
Nd Nd -0.1943 3.0179 'International Tables Vol C Tables 4.2.6.8 and 6.1.1.4'

loop_
_geom_angle_atom_site_label_1
_geom_angle_atom_site_label_2
_geom_angle_atom_site_label_3
_geom_angle
O3 Nd1 O7 94.86(18)
O3 Nd1 O4 81.55(17)
O7 Nd1 O4 141.95(17)
O3 Nd1 O5 69.07(16)
O7 Nd1 O5 69.77(16)
O4 Nd1 O5 73.67(16)
O3 Nd1 O2 77.00(19)
O7 Nd1 O2 139.36(18)
O4 Nd1 O2 77.01(18)
O5 Nd1 O2 137.65(18)
O3 Nd1 O6 138.96(17)
O7 Nd1 O6 125.78(16)
O4 Nd1 O6 69.93(17)
O5 Nd1 O6 126.03(17)
O2 Nd1 O6 68.42(18)
O3 Nd1 O1 68.80(16)
O7 Nd1 O1 69.91(16)
O4 Nd1 O1 139.50(16)
O5 Nd1 O1 117.27(16)
O2 Nd1 O1 70.06(17)
O6 Nd1 O1 116.37(18)
O3 Nd1 N1 139.29(16)
O7 Nd1 N1 66.86(16)
O4 Nd1 N1 135.38(16)
O5 Nd1 N1 128.83(16)
O2 Nd1 N1 93.46(19)
O6 Nd1 N1 66.10(16)
O1 Nd1 N1 70.74(16)
O3 Nd1 N5 136.77(16)
O7 Nd1 N5 76.33(16)
O4 Nd1 N5 80.72(16)
O5 Nd1 N5 68.19(15)
O2 Nd1 N5 135.38(17)
O6 Nd1 N5 67.74(17)
O1 Nd1 N5 139.71(14)
N1 Nd1 N5 76.26(16)
C1 N1 Nd1 177.0(5)
C13 N5 Nd1 163.8(5)
N1 C1 C3 178.0(6)
N2 C2 C3 176.1(6)
C1 C3 C4 121.3(5)
C1 C3 C2 114.8(5)
C4 C3 C2 123.8(5)
C5 C4 C6 113.7(5)
C5 C4 C3 122.9(5)
C6 C4 C3 123.4(5)
C7 C5 F1 117.4(5)
C7 C5 C4 123.2(5)
F1 C5 C4 119.5(5)
F2 C6 C8 118.3(5)
F2 C6 C4 118.8(5)
C8 C6 C4 122.8(5)
C5 C7 F3 117.7(5)
C5 C7 C9 123.6(6)
F3 C7 C9 118.6(5)
F4 C8 C6 118.2(5)
F4 C8 C9 118.5(5)
C6 C8 C9 123.3(5)
C8 C9 C7 113.4(5)
C8 C9 C10 123.7(6)
C7 C9 C10 122.8(6)
C9 C10 C11 122.3(6)
C9 C10 C12 123.5(6)
C11 C10 C12 114.1(6)
N3 C11 C10 178.2(8)
N4 C12 C10 176.4(9)
N5 C13 C15 177.9(6)
N6 C14 C15 175.4(6)
C16 C15 C13 123.2(5)
C16 C15 C14 123.4(5)
C13 C15 C14 113.1(5)
C15 C16 C18 124.7(5)
C15 C16 C17 122.3(5)
C18 C16 C17 113.0(5)
F5 C17 C19 117.4(5)
F5 C17 C16 119.2(5)
C19 C17 C16 123.4(5)
F6 C18 C20 118.1(5)
F6 C18 C16 118.3(5)
C20 C18 C16 123.6(5)
F7 C19 C17 118.4(5)
F7 C19 C21 117.7(5)
C17 C19 C21 123.8(5)
F8 C20 C18 118.0(5)
F8 C20 C21 118.6(5)
C18 C20 C21 123.3(5)
C22 C21 C19 123.9(5)
C22 C21 C20 123.3(5)
C19 C21 C20 112.8(5)
C21 C22 C24 123.6(5)
C21 C22 C23 122.8(5)
C24 C22 C23 113.3(5)
N7 C23 C22 175.9(6)
N8 C24 C22 176.1(7)
N9 C25 C27 176.6(6)
N10 C26 C27 177.5(7)
C28 C27 C25 124.4(5)
C28 C27 C26 122.2(5)
C25 C27 C26 113.4(5)
C27 C28 C30 124.1(5)
C27 C28 C29 123.0(5)
C30 C28 C29 112.9(5)
F9 C29 C31 117.9(5)
F9 C29 C28 119.1(5)
C31 C29 C28 123.0(5)
F10 C30 C32 117.5(5)
F10 C30 C28 118.3(5)
C32 C30 C28 124.2(5)
F11 C31 C29 117.6(5)
F11 C31 C33 119.1(5)
C29 C31 C33 123.3(5)
F12 C32 C30 118.0(5)
F12 C32 C33 118.8(5)
C30 C32 C33 123.1(5)
C34 C33 C32 123.0(5)
C34 C33 C31 123.6(5)
C32 C33 C31 113.4(5)
C33 C34 C36 124.2(5)
C33 C34 C35 122.4(5)
C36 C34 C35 113.4(5)
N11 C35 C34 177.2(7)
N12 C36 C34 176.4(6)

loop_
_geom_bond_atom_site_label_1
_geom_bond_atom_site_label_2
_geom_bond_distance
Nd1 O3 2.426(5)
Nd1 O7 2.426(5)
Nd1 O4 2.449(5)
Nd1 O5 2.478(5)
Nd1 O2 2.479(5)
Nd1 O6 2.508(5)
Nd1 O1 2.576(4)
Nd1 N1 2.593(5)
Nd1 N5 2.612(5)
F1 C5 1.349(6)
F2 C6 1.339(7)
F3 C7 1.353(7)
F4 C8 1.346(6)
F5 C17 1.342(6)
F6 C18 1.347(6)
F7 C19 1.345(6)
F8 C20 1.345(6)
F9 C29 1.335(6)
F10 C30 1.349(6)
F11 C31 1.340(6)
F12 C32 1.339(6)
N1 C1 1.150(7)
N2 C2 1.136(8)
N3 C11 1.152(10)
N4 C12 1.150(9)
N5 C13 1.141(7)
N6 C14 1.137(7)
N7 C23 1.138(8)
N8 C24 1.138(8)
N9 C25 1.148(8)
N10 C26 1.138(8)
N11 C35 1.142(8)
N12 C36 1.150(8)
C1 C3 1.412(8)
C2 C3 1.420(8)
C3 C4 1.419(8)
C4 C5 1.405(8)
C4 C6 1.418(8)
C5 C7 1.343(8)
C6 C8 1.350(8)
C7 C9 1.410(8)
C8 C9 1.411(9)
C9 C10 1.413(8)
C10 C11 1.416(10)
C10 C12 1.424(10)
C13 C15 1.415(8)
C14 C15 1.436(7)
C15 C16 1.409(7)
C16 C18 1.411(7)
C16 C17 1.424(7)
C17 C19 1.350(8)
C18 C20 1.353(8)
C19 C21 1.410(8)
C20 C21 1.429(8)
C21 C22 1.406(7)
C22 C24 1.428(8)
C22 C23 1.436(8)
C25 C27 1.429(9)
C26 C27 1.432(8)
C27 C28 1.409(8)
C28 C30 1.413(8)
C28 C29 1.424(7)
C29 C31 1.365(8)
C30 C32 1.351(8)
C31 C33 1.417(8)
C32 C33 1.416(7)
C33 C34 1.410(7)
C34 C36 1.417(8)
C34 C35 1.426(8)
